data_4342001
loop_
_publ_author_name
'Mardanya, Sourav'
'Karmakar, Srikanta'
'Maity, Dinesh'
'Baitalik, Sujoy'

_publ_section_title
;
 Ruthenium(II) and Osmium(II) Mixed Chelates Based on
 Pyrenyl-Pyridylimidazole and 2,2'-Bipyridine Ligands as Efficient DNA
 Intercalators and Anion Sensors.
;
_journal_issue 2
_journal_name_full 'Inorganic chemistry'
_journal_page_first 513
_journal_page_last 526
_journal_paper_doi 10.1021/ic502271k
_journal_volume 54
_journal_year 2015
_chemical_formula_sum 'C42 H29 Cl2 N7 O9 Ru'
_chemical_formula_weight 947.69
_chemical_name_systematic
; 
 ? 
;
_space_group_IT_number 2
_symmetry_cell_setting triclinic
_symmetry_space_group_name_Hall '-P 1'
_symmetry_space_group_name_H-M 'P -1'
_atom_sites_solution_hydrogens geom
_atom_sites_solution_primary direct
_atom_sites_solution_secondary difmap
_audit_creation_method SHELXL-97
_cell_angle_alpha 90.7170(10)
_cell_angle_beta 100.5440(10)
_cell_angle_gamma 90.1500(10)
_cell_formula_units_Z 2
_cell_length_a 10.6610(3)
_cell_length_b 12.2602(3)
_cell_length_c 15.1793(4)
_cell_measurement_reflns_used 9916
_cell_measurement_temperature 273(2)
_cell_measurement_theta_max 26.66
_cell_measurement_theta_min 2.57
_cell_volume 1950.35(9)
_computing_cell_refinement 'Bruker SAINT'
_computing_data_collection 'Bruker APEX2'
_computing_data_reduction 'Bruker SAINT'
_computing_molecular_graphics 'Bruker SHELXTL'
_computing_publication_material 'Bruker SHELXTL'
_computing_structure_refinement 'SHELXL-97 (Sheldrick, 2008)'
_computing_structure_solution 'SHELXS-97 (Sheldrick, 2008)'
_diffrn_ambient_temperature 273(2)
_diffrn_measured_fraction_theta_full 0.994
_diffrn_measured_fraction_theta_max 0.994
_diffrn_measurement_device_type 'Bruker APEX-II CCD'
_diffrn_measurement_method '\f and \w scans'
_diffrn_radiation_monochromator graphite
_diffrn_radiation_source 'fine-focus sealed tube'
_diffrn_radiation_type MoK\a
_diffrn_radiation_wavelength 0.71073
_diffrn_reflns_av_R_equivalents 0.0247
_diffrn_reflns_av_sigmaI/netI 0.0258
_diffrn_reflns_limit_h_max 13
_diffrn_reflns_limit_h_min -13
_diffrn_reflns_limit_k_max 15
_diffrn_reflns_limit_k_min -15
_diffrn_reflns_limit_l_max 19
_diffrn_reflns_limit_l_min -19
_diffrn_reflns_number 31290
_diffrn_reflns_theta_full 26.83
_diffrn_reflns_theta_max 26.83
_diffrn_reflns_theta_min 1.36
_exptl_absorpt_coefficient_mu 0.608
_exptl_absorpt_correction_T_max 0.9009
_exptl_absorpt_correction_T_min 0.8521
_exptl_absorpt_correction_type multi-scan
_exptl_absorpt_process_details 'SADABS (Sheldrick, 1997)'
_exptl_crystal_colour red
_exptl_crystal_density_diffrn 1.614
_exptl_crystal_density_method 'not measured'
_exptl_crystal_description rectanguler
_exptl_crystal_F_000 960
_exptl_crystal_size_max 0.48
_exptl_crystal_size_mid 0.42
_exptl_crystal_size_min 0.38
_refine_diff_density_max 1.307
_refine_diff_density_min -0.788
_refine_diff_density_rms 0.093
_refine_ls_extinction_method none
_refine_ls_goodness_of_fit_ref 0.776
_refine_ls_hydrogen_treatment constr
_refine_ls_matrix_type full
_refine_ls_number_parameters 545
_refine_ls_number_reflns 8340
_refine_ls_number_restraints 0
_refine_ls_restrained_S_all 0.776
_refine_ls_R_factor_all 0.0513
_refine_ls_R_factor_gt 0.0458
_refine_ls_shift/su_max 0.002
_refine_ls_shift/su_mean 0.000
_refine_ls_structure_factor_coef Fsqd
_refine_ls_weighting_details 'calc w=1/[\s^2^(Fo^2^)+(0.1500P)^2^+2.9812P] where P=(Fo^2^+2Fc^2^)/3'
_refine_ls_weighting_scheme calc
_refine_ls_wR_factor_gt 0.1461
_refine_ls_wR_factor_ref 0.1554
_reflns_number_gt 7451
_reflns_number_total 8340
_reflns_threshold_expression >2sigma(I)
_cod_data_source_file ic502271k_si_002.cif
_cod_data_source_block 1
_cod_depositor_comments
;
The following automatic conversions were performed:

'_symmetry_cell_setting' value 'Triclinic' changed to 'triclinic'
according to
/home/saulius/struct/COD-crude-data--automatic-downloads/rss-feeds/ACS/lib/dictionaries/cif_core.dic
dictionary named 'cif_core.dic' version 2.4.2 from 2011-04-26.

Automatic conversion script
Id: cif_fix_values 2935 2014-11-11 08:27:57Z andrius 

 Adding full bibliography for 4342001--4342002.cif.
;
_cod_original_sg_symbol_H-M 'P-1   '
_cod_database_code 4342001

loop_
_symmetry_equiv_pos_as_xyz
'x, y, z'
'-x, -y, -z'

loop_
_atom_site_label
_atom_site_type_symbol
_atom_site_fract_x
_atom_site_fract_y
_atom_site_fract_z
_atom_site_U_iso_or_equiv
_atom_site_adp_type
_atom_site_occupancy
_atom_site_symmetry_multiplicity
_atom_site_calc_flag
_atom_site_refinement_flags
Ru1 Ru 0.52443(2) 0.755331(18) 0.733938(14) 0.02991(11) Uani 1 1 d .
Cl1 Cl 0.44839(11) 0.71328(9) 0.17940(9) 0.0649(3) Uani 1 1 d .
Cl2 Cl 1.00075(14) 0.73073(10) 0.43869(9) 0.0708(3) Uani 1 1 d .
O9 O 0.6138(5) 0.8134(5) 0.4129(3) 0.1136(17) Uani 1 1 d .
N2 N 0.5877(3) 0.8545(2) 0.85020(17) 0.0335(5) Uani 1 1 d .
N3 N 0.5592(2) 1.01680(19) 0.91059(16) 0.0293(5) Uani 1 1 d .
H3N H 0.5242 1.0779 0.9200 0.035 Uiso 1 1 calc R
N7 N 0.4358(3) 0.6659(2) 0.62571(19) 0.0378(6) Uani 1 1 d .
O1 O 0.4062(4) 0.8126(3) 0.2149(3) 0.0926(12) Uani 1 1 d .
O3 O 0.5266(4) 0.7375(4) 0.1162(4) 0.0988(14) Uani 1 1 d .
O4 O 0.3388(5) 0.6544(4) 0.1346(3) 0.1011(14) Uani 1 1 d .
O2 O 0.5114(5) 0.6519(4) 0.2527(3) 0.1096(16) Uani 1 1 d .
N1 N 0.3758(3) 0.8666(2) 0.72746(18) 0.0354(6) Uani 1 1 d .
C9 C 0.7942(3) 0.8078(3) 0.9619(2) 0.0363(7) Uani 1 1 d .
C22 C 0.8848(3) 0.8592(3) 1.0309(2) 0.0367(7) Uani 1 1 d .
N4 N 0.6832(3) 0.6619(2) 0.72716(18) 0.0352(6) Uani 1 1 d .
N5 N 0.6286(3) 0.8582(2) 0.66722(18) 0.0370(6) Uani 1 1 d .
N6 N 0.4267(3) 0.6428(2) 0.79553(19) 0.0371(6) Uani 1 1 d .
C5 C 0.3968(3) 0.9525(3) 0.7853(2) 0.0346(6) Uani 1 1 d .
C6 C 0.5154(3) 0.9404(3) 0.8486(2) 0.0350(6) Uani 1 1 d .
C8 C 0.6881(3) 0.8742(3) 0.9219(2) 0.0330(6) Uani 1 1 d .
C10 C 0.8107(4) 0.6998(3) 0.9392(2) 0.0451(8) Uani 1 1 d .
H10 H 0.7499 0.6653 0.8960 0.054 Uiso 1 1 calc R
C11 C 0.9168(4) 0.6427(3) 0.9801(3) 0.0541(10) Uani 1 1 d .
H11 H 0.9271 0.5703 0.9637 0.065 Uiso 1 1 calc R
C12 C 1.0067(4) 0.6915(4) 1.0442(3) 0.0573(10) Uani 1 1 d .
H12 H 1.0783 0.6522 1.0700 0.069 Uiso 1 1 calc R
C13 C 0.9933(4) 0.7991(3) 1.0720(2) 0.0440(8) Uani 1 1 d .
C21 C 0.8689(3) 0.9696(3) 1.0594(2) 0.0381(7) Uani 1 1 d .
C20 C 0.7600(3) 1.0315(3) 1.0227(2) 0.0385(7) Uani 1 1 d .
C19 C 0.7465(4) 1.1390(3) 1.0503(2) 0.0477(8) Uani 1 1 d .
H19 H 0.6749 1.1789 1.0255 0.057 Uiso 1 1 calc R
C18 C 0.8403(4) 1.1860(3) 1.1149(3) 0.0544(10) Uani 1 1 d .
H18 H 0.8315 1.2577 1.1336 0.065 Uiso 1 1 calc R
C17 C 0.9469(4) 1.1271(4) 1.1517(3) 0.0542(10) Uani 1 1 d .
H17 H 1.0090 1.1600 1.1950 0.065 Uiso 1 1 calc R
C16 C 0.9638(4) 1.0191(3) 1.1255(2) 0.0447(8) Uani 1 1 d .
C15 C 1.0721(4) 0.9559(4) 1.1637(3) 0.0535(9) Uani 1 1 d .
H15 H 1.1348 0.9880 1.2069 0.064 Uiso 1 1 calc R
C14 C 1.0860(4) 0.8531(4) 1.1394(3) 0.0558(10) Uani 1 1 d .
H14 H 1.1576 0.8148 1.1667 0.067 Uiso 1 1 calc R
C7 C 0.6719(3) 0.9758(3) 0.9556(2) 0.0370(7) Uani 1 1 d .
C4 C 0.3168(3) 1.0414(3) 0.7812(2) 0.0431(7) Uani 1 1 d .
H4 H 0.3358 1.0994 0.8216 0.052 Uiso 1 1 calc R
C3 C 0.2086(4) 1.0423(3) 0.7163(3) 0.0499(9) Uani 1 1 d .
H3 H 0.1525 1.1008 0.7122 0.060 Uiso 1 1 calc R
C2 C 0.1847(3) 0.9549(4) 0.6573(3) 0.0496(9) Uani 1 1 d .
H2 H 0.1124 0.9544 0.6125 0.059 Uiso 1 1 calc R
C1 C 0.2681(3) 0.8681(3) 0.6647(2) 0.0437(8) Uani 1 1 d .
H1 H 0.2497 0.8091 0.6253 0.052 Uiso 1 1 calc R
C27 C 0.7739(3) 0.7100(3) 0.6892(2) 0.0397(7) Uani 1 1 d .
C26 C 0.8848(4) 0.6546(4) 0.6801(3) 0.0556(10) Uani 1 1 d .
H26 H 0.9473 0.6891 0.6549 0.067 Uiso 1 1 calc R
C25 C 0.9015(4) 0.5492(4) 0.7084(3) 0.0635(12) Uani 1 1 d .
H25 H 0.9759 0.5119 0.7036 0.076 Uiso 1 1 calc R
C24 C 0.8070(4) 0.4988(3) 0.7440(3) 0.0565(10) Uani 1 1 d .
H24 H 0.8155 0.4266 0.7621 0.068 Uiso 1 1 calc R
C23 C 0.6998(4) 0.5572(3) 0.7524(2) 0.0442(8) Uani 1 1 d .
H23 H 0.6360 0.5230 0.7765 0.053 Uiso 1 1 calc R
C28 C 0.7442(3) 0.8208(3) 0.6567(2) 0.0404(7) Uani 1 1 d .
C32 C 0.5936(4) 0.9589(3) 0.6374(3) 0.0502(9) Uani 1 1 d .
H32 H 0.5134 0.9847 0.6428 0.060 Uiso 1 1 calc R
C31 C 0.6737(5) 1.0245(4) 0.5991(3) 0.0666(12) Uani 1 1 d .
H31 H 0.6482 1.0945 0.5810 0.080 Uiso 1 1 calc R
C30 C 0.7902(5) 0.9872(4) 0.5877(3) 0.0656(12) Uani 1 1 d .
H30 H 0.8444 1.0305 0.5612 0.079 Uiso 1 1 calc R
C29 C 0.8256(4) 0.8833(4) 0.6165(3) 0.0561(10) Uani 1 1 d .
H29 H 0.9040 0.8555 0.6089 0.067 Uiso 1 1 calc R
C42 C 0.4522(4) 0.6798(3) 0.5409(2) 0.0500(9) Uani 1 1 d .
H42 H 0.5062 0.7350 0.5286 0.060 Uiso 1 1 calc R
C41 C 0.3910(5) 0.6146(4) 0.4719(3) 0.0698(13) Uani 1 1 d .
H41 H 0.4027 0.6256 0.4134 0.084 Uiso 1 1 calc R
C40 C 0.3125(6) 0.5329(5) 0.4910(4) 0.0800(16) Uani 1 1 d .
H40 H 0.2707 0.4879 0.4451 0.096 Uiso 1 1 calc R
C39 C 0.2948(5) 0.5169(4) 0.5766(3) 0.0655(12) Uani 1 1 d .
H39 H 0.2413 0.4615 0.5894 0.079 Uiso 1 1 calc R
C38 C 0.3583(3) 0.5851(3) 0.6444(3) 0.0436(8) Uani 1 1 d .
C37 C 0.3492(3) 0.5744(3) 0.7386(3) 0.0432(8) Uani 1 1 d .
C33 C 0.4305(4) 0.6348(3) 0.8842(3) 0.0499(9) Uani 1 1 d .
H33 H 0.4845 0.6808 0.9231 0.060 Uiso 1 1 calc R
C34 C 0.3563(5) 0.5597(4) 0.9191(4) 0.0685(13) Uani 1 1 d .
H34 H 0.3611 0.5544 0.9807 0.082 Uiso 1 1 calc R
C35 C 0.2751(5) 0.4931(4) 0.8609(4) 0.0760(15) Uani 1 1 d .
H35 H 0.2228 0.4436 0.8830 0.091 Uiso 1 1 calc R
C36 C 0.2713(4) 0.4997(4) 0.7700(4) 0.0621(11) Uani 1 1 d .
H36 H 0.2172 0.4545 0.7304 0.075 Uiso 1 1 calc R
O8 O 1.0510(9) 0.6873(11) 0.5151(7) 0.266(7) Uani 1 1 d .
O5 O 0.9830(8) 0.8391(6) 0.4526(5) 0.162(3) Uani 1 1 d .
O7 O 1.028(2) 0.7085(11) 0.3686(7) 0.413(13) Uani 1 1 d .
O6 O 0.8728(15) 0.7123(13) 0.4292(10) 0.307(7) Uiso 1 1 d .

loop_
_atom_site_aniso_label
_atom_site_aniso_U_11
_atom_site_aniso_U_22
_atom_site_aniso_U_33
_atom_site_aniso_U_23
_atom_site_aniso_U_13
_atom_site_aniso_U_12
Ru1 0.03070(16) 0.02871(16) 0.02957(15) -0.00008(10) 0.00362(10) -0.00294(10)
Cl1 0.0647(6) 0.0474(5) 0.0808(7) 0.0130(5) 0.0075(5) 0.0020(5)
Cl2 0.0801(8) 0.0562(6) 0.0730(7) 0.0020(5) 0.0057(6) 0.0045(6)
O9 0.129(4) 0.138(4) 0.081(3) -0.005(3) 0.037(3) -0.036(3)
N2 0.0365(13) 0.0321(13) 0.0310(12) 0.0006(10) 0.0035(11) -0.0010(11)
N3 0.0328(12) 0.0239(11) 0.0291(11) -0.0047(9) 0.0006(9) 0.0061(9)
N7 0.0353(14) 0.0387(14) 0.0365(14) -0.0035(11) -0.0007(11) -0.0020(11)
O1 0.100(3) 0.070(2) 0.118(3) 0.010(2) 0.044(3) 0.018(2)
O3 0.095(3) 0.079(3) 0.133(4) -0.025(3) 0.051(3) -0.009(2)
O4 0.099(3) 0.101(3) 0.097(3) 0.007(3) 0.003(2) -0.028(3)
O2 0.105(3) 0.098(3) 0.114(4) 0.027(3) -0.012(3) 0.034(3)
N1 0.0330(13) 0.0375(14) 0.0350(13) 0.0055(11) 0.0041(10) 0.0002(11)
C9 0.0398(16) 0.0374(16) 0.0313(14) 0.0002(12) 0.0056(12) -0.0011(13)
C22 0.0361(16) 0.0446(17) 0.0290(14) -0.0013(12) 0.0046(12) -0.0020(13)
N4 0.0353(13) 0.0340(13) 0.0344(13) -0.0084(10) 0.0017(10) -0.0014(11)
N5 0.0407(14) 0.0361(14) 0.0340(13) -0.0002(11) 0.0064(11) -0.0074(11)
N6 0.0369(14) 0.0331(14) 0.0427(14) 0.0038(11) 0.0109(11) 0.0011(11)
C5 0.0336(15) 0.0341(15) 0.0364(15) 0.0032(12) 0.0066(12) 0.0005(12)
C6 0.0368(16) 0.0331(15) 0.0349(15) -0.0006(12) 0.0058(12) 0.0017(12)
C8 0.0358(15) 0.0318(14) 0.0304(14) -0.0016(11) 0.0036(12) -0.0022(12)
C10 0.056(2) 0.0336(16) 0.0410(17) -0.0016(13) -0.0031(15) 0.0048(15)
C11 0.064(2) 0.0401(19) 0.053(2) -0.0027(16) -0.0023(18) 0.0132(17)
C12 0.056(2) 0.061(2) 0.048(2) 0.0053(18) -0.0079(18) 0.0228(19)
C13 0.0434(18) 0.051(2) 0.0362(17) 0.0014(14) 0.0024(14) 0.0001(15)
C21 0.0416(17) 0.0463(18) 0.0270(14) -0.0017(12) 0.0081(12) -0.0057(14)
C20 0.0454(18) 0.0398(17) 0.0308(15) -0.0047(12) 0.0088(13) -0.0040(14)
C19 0.059(2) 0.0418(19) 0.0421(18) -0.0070(15) 0.0087(16) -0.0012(16)
C18 0.071(3) 0.047(2) 0.046(2) -0.0157(16) 0.0138(19) -0.0104(19)
C17 0.059(2) 0.062(2) 0.0403(19) -0.0163(17) 0.0066(17) -0.0181(19)
C16 0.0466(19) 0.056(2) 0.0316(15) -0.0075(14) 0.0092(14) -0.0132(16)
C15 0.045(2) 0.072(3) 0.0398(18) -0.0107(18) -0.0023(15) -0.0098(18)
C14 0.0416(19) 0.079(3) 0.0418(19) 0.0007(19) -0.0056(15) 0.0010(19)
C7 0.0402(17) 0.0359(16) 0.0338(15) -0.0009(12) 0.0037(13) 0.0006(13)
C4 0.0415(18) 0.0403(18) 0.0489(19) 0.0043(15) 0.0118(15) 0.0041(14)
C3 0.0432(19) 0.049(2) 0.058(2) 0.0141(17) 0.0112(17) 0.0114(16)
C2 0.0330(17) 0.064(2) 0.050(2) 0.0151(18) 0.0025(15) 0.0045(16)
C1 0.0354(16) 0.053(2) 0.0400(17) 0.0027(15) 0.0005(13) -0.0018(15)
C27 0.0346(16) 0.0469(18) 0.0364(16) -0.0106(14) 0.0037(13) -0.0057(14)
C26 0.0371(19) 0.069(3) 0.061(2) -0.015(2) 0.0105(17) -0.0021(18)
C25 0.050(2) 0.069(3) 0.069(3) -0.016(2) 0.005(2) 0.019(2)
C24 0.061(2) 0.046(2) 0.058(2) -0.0115(18) -0.0010(19) 0.0127(18)
C23 0.0501(19) 0.0369(17) 0.0431(18) -0.0030(14) 0.0022(15) 0.0040(15)
C28 0.0400(17) 0.0462(18) 0.0347(15) -0.0077(13) 0.0066(13) -0.0134(14)
C32 0.062(2) 0.0398(18) 0.051(2) 0.0084(16) 0.0142(17) -0.0029(17)
C31 0.088(3) 0.053(2) 0.062(3) 0.016(2) 0.019(2) -0.013(2)
C30 0.072(3) 0.069(3) 0.060(3) 0.010(2) 0.025(2) -0.026(2)
C29 0.050(2) 0.069(3) 0.052(2) -0.0041(19) 0.0162(17) -0.0209(19)
C42 0.053(2) 0.057(2) 0.0377(18) -0.0036(16) 0.0035(15) -0.0026(17)
C41 0.081(3) 0.079(3) 0.043(2) -0.015(2) -0.005(2) -0.006(3)
C40 0.087(4) 0.080(4) 0.062(3) -0.028(3) -0.013(3) -0.018(3)
C39 0.060(3) 0.057(3) 0.072(3) -0.014(2) -0.007(2) -0.016(2)
C38 0.0356(16) 0.0380(17) 0.054(2) -0.0063(15) 0.0008(14) -0.0039(13)
C37 0.0362(16) 0.0341(16) 0.060(2) 0.0002(15) 0.0115(15) -0.0022(13)
C33 0.056(2) 0.046(2) 0.051(2) 0.0112(16) 0.0207(17) 0.0072(17)
C34 0.084(3) 0.058(3) 0.074(3) 0.023(2) 0.043(3) 0.010(2)
C35 0.076(3) 0.058(3) 0.106(4) 0.020(3) 0.048(3) -0.009(2)
C36 0.050(2) 0.047(2) 0.092(3) 0.002(2) 0.022(2) -0.0111(18)
O8 0.219(9) 0.394(16) 0.208(9) 0.158(10) 0.086(7) 0.185(10)
O5 0.213(8) 0.111(5) 0.179(7) -0.021(4) 0.078(6) -0.011(5)
O7 0.79(4) 0.328(16) 0.165(9) 0.000(9) 0.214(15) 0.28(2)

loop_
_atom_type_symbol
_atom_type_description
_atom_type_scat_dispersion_real
_atom_type_scat_dispersion_imag
_atom_type_scat_source
C C 0.0033 0.0016 'International Tables Vol C Tables 4.2.6.8 and 6.1.1.4'
H H 0.0000 0.0000 'International Tables Vol C Tables 4.2.6.8 and 6.1.1.4'
N N 0.0061 0.0033 'International Tables Vol C Tables 4.2.6.8 and 6.1.1.4'
O O 0.0106 0.0060 'International Tables Vol C Tables 4.2.6.8 and 6.1.1.4'
Cl Cl 0.1484 0.1585 'International Tables Vol C Tables 4.2.6.8 and 6.1.1.4'
Ru Ru -1.2594 0.8363 'International Tables Vol C Tables 4.2.6.8 and 6.1.1.4'

loop_
_geom_angle_atom_site_label_1
_geom_angle_atom_site_label_2
_geom_angle_atom_site_label_3
_geom_angle
N7 Ru1 N6 79.22(12)
N7 Ru1 N4 86.01(11)
N6 Ru1 N4 97.75(11)
N7 Ru1 N5 98.03(11)
N6 Ru1 N5 175.49(10)
N4 Ru1 N5 78.42(12)
N7 Ru1 N1 94.09(11)
N6 Ru1 N1 91.21(11)
N4 Ru1 N1 170.89(11)
N5 Ru1 N1 92.56(11)
N7 Ru1 N2 171.05(11)
N6 Ru1 N2 96.36(11)
N4 Ru1 N2 102.38(10)
N5 Ru1 N2 86.85(10)
N1 Ru1 N2 78.13(11)
O3 Cl1 O2 113.4(3)
O3 Cl1 O4 108.5(3)
O2 Cl1 O4 109.5(3)
O3 Cl1 O1 109.6(3)
O2 Cl1 O1 107.4(3)
O4 Cl1 O1 108.3(3)
O7 Cl2 O8 125.4(9)
O7 Cl2 O5 114.7(8)
O8 Cl2 O5 108.5(7)
O7 Cl2 O6 105.9(12)
O8 Cl2 O6 105.4(9)
O5 Cl2 O6 90.6(8)
C6 N2 C8 104.5(3)
C6 N2 Ru1 109.9(2)
C8 N2 Ru1 144.5(2)
C6 N3 C7 104.6(3)
C6 N3 H3N 127.7
C7 N3 H3N 127.7
C42 N7 C38 119.6(3)
C42 N7 Ru1 125.1(3)
C38 N7 Ru1 115.2(2)
C1 N1 C5 117.1(3)
C1 N1 Ru1 126.2(2)
C5 N1 Ru1 116.2(2)
C10 C9 C22 119.6(3)
C10 C9 C8 124.5(3)
C22 C9 C8 115.9(3)
C13 C22 C9 118.8(3)
C13 C22 C21 119.6(3)
C9 C22 C21 121.6(3)
C23 N4 C27 118.4(3)
C23 N4 Ru1 125.8(3)
C27 N4 Ru1 115.7(2)
C32 N5 C28 118.3(3)
C32 N5 Ru1 126.1(3)
C28 N5 Ru1 115.5(2)
C33 N6 C37 119.2(3)
C33 N6 Ru1 125.9(3)
C37 N6 Ru1 114.8(2)
N1 C5 C4 123.6(3)
N1 C5 C6 111.3(3)
C4 C5 C6 125.1(3)
N2 C6 N3 114.6(3)
N2 C6 C5 122.9(3)
N3 C6 C5 122.5(3)
C7 C8 N2 107.8(3)
C7 C8 C9 120.4(3)
N2 C8 C9 131.8(3)
C11 C10 C9 120.6(3)
C11 C10 H10 119.7
C9 C10 H10 119.7
C12 C11 C10 120.6(4)
C12 C11 H11 119.7
C10 C11 H11 119.7
C11 C12 C13 121.4(3)
C11 C12 H12 119.3
C13 C12 H12 119.3
C12 C13 C22 118.9(3)
C12 C13 C14 122.9(4)
C22 C13 C14 118.2(4)
C16 C21 C20 118.6(3)
C16 C21 C22 119.8(3)
C20 C21 C22 121.6(3)
C19 C20 C21 121.0(3)
C19 C20 C7 124.6(3)
C21 C20 C7 114.4(3)
C18 C19 C20 119.6(4)
C18 C19 H19 120.2
C20 C19 H19 120.2
C17 C18 C19 120.4(4)
C17 C18 H18 119.8
C19 C18 H18 119.8
C18 C17 C16 121.6(4)
C18 C17 H17 119.2
C16 C17 H17 119.2
C17 C16 C21 118.8(4)
C17 C16 C15 122.6(3)
C21 C16 C15 118.5(4)
C14 C15 C16 122.1(3)
C14 C15 H15 118.9
C16 C15 H15 118.9
C15 C14 C13 121.7(4)
C15 C14 H14 119.1
C13 C14 H14 119.1
C8 C7 N3 108.3(3)
C8 C7 C20 125.7(3)
N3 C7 C20 125.9(3)
C3 C4 C5 118.6(3)
C3 C4 H4 120.7
C5 C4 H4 120.7
C4 C3 C2 118.8(3)
C4 C3 H3 120.6
C2 C3 H3 120.6
C1 C2 C3 120.1(3)
C1 C2 H2 120.0
C3 C2 H2 120.0
N1 C1 C2 121.9(4)
N1 C1 H1 119.1
C2 C1 H1 119.1
N4 C27 C26 120.9(4)
N4 C27 C28 115.2(3)
C26 C27 C28 123.8(3)
C25 C26 C27 119.7(4)
C25 C26 H26 120.1
C27 C26 H26 120.1
C26 C25 C24 119.3(4)
C26 C25 H25 120.3
C24 C25 H25 120.3
C23 C24 C25 118.8(4)
C23 C24 H24 120.6
C25 C24 H24 120.6
N4 C23 C24 122.7(4)
N4 C23 H23 118.6
C24 C23 H23 118.6
N5 C28 C29 121.4(4)
N5 C28 C27 115.0(3)
C29 C28 C27 123.6(4)
N5 C32 C31 121.8(4)
N5 C32 H32 119.1
C31 C32 H32 119.1
C30 C31 C32 120.3(4)
C30 C31 H31 119.9
C32 C31 H31 119.9
C31 C30 C29 118.2(4)
C31 C30 H30 120.9
C29 C30 H30 120.9
C30 C29 C28 120.0(4)
C30 C29 H29 120.0
C28 C29 H29 120.0
N7 C42 C41 121.6(4)
N7 C42 H42 119.2
C41 C42 H42 119.2
C40 C41 C42 118.6(5)
C40 C41 H41 120.7
C42 C41 H41 120.7
C39 C40 C41 120.8(4)
C39 C40 H40 119.6
C41 C40 H40 119.6
C40 C39 C38 118.6(4)
C40 C39 H39 120.7
C38 C39 H39 120.7
N7 C38 C39 120.7(4)
N7 C38 C37 115.7(3)
C39 C38 C37 123.6(4)
N6 C37 C36 121.2(4)
N6 C37 C38 114.8(3)
C36 C37 C38 124.0(4)
N6 C33 C34 121.7(4)
N6 C33 H33 119.1
C34 C33 H33 119.1
C35 C34 C33 118.7(5)
C35 C34 H34 120.6
C33 C34 H34 120.6
C36 C35 C34 120.1(4)
C36 C35 H35 120.0
C34 C35 H35 120.0
C35 C36 C37 119.0(4)
C35 C36 H36 120.5
C37 C36 H36 120.5

loop_
_geom_bond_atom_site_label_1
_geom_bond_atom_site_label_2
_geom_bond_distance
Ru1 N7 2.043(3)
Ru1 N6 2.061(3)
Ru1 N4 2.064(3)
Ru1 N5 2.070(3)
Ru1 N1 2.083(3)
Ru1 N2 2.134(3)
Cl1 O3 1.415(5)
Cl1 O2 1.416(4)
Cl1 O4 1.428(5)
Cl1 O1 1.432(4)
Cl2 O7 1.180(8)
Cl2 O8 1.305(8)
Cl2 O5 1.362(7)
Cl2 O6 1.363(16)
N2 C6 1.304(4)
N2 C8 1.399(4)
N3 C6 1.339(4)
N3 C7 1.369(4)
N3 H3N 0.8600
N7 C42 1.343(5)
N7 C38 1.354(5)
N1 C1 1.352(4)
N1 C5 1.355(4)
C9 C10 1.384(5)
C9 C22 1.427(4)
C9 C8 1.440(4)
C22 C13 1.422(5)
C22 C21 1.436(5)
N4 C23 1.347(4)
N4 C27 1.351(5)
N5 C32 1.350(5)
N5 C28 1.353(5)
N6 C33 1.344(5)
N6 C37 1.359(5)
C5 C4 1.380(5)
C5 C6 1.451(4)
C8 C7 1.365(5)
C10 C11 1.383(5)
C10 H10 0.9300
C11 C12 1.366(6)
C11 H11 0.9300
C12 C13 1.395(6)
C12 H12 0.9300
C13 C14 1.440(5)
C21 C16 1.417(5)
C21 C20 1.418(5)
C20 C19 1.394(5)
C20 C7 1.420(5)
C19 C18 1.385(5)
C19 H19 0.9300
C18 C17 1.381(6)
C18 H18 0.9300
C17 C16 1.400(6)
C17 H17 0.9300
C16 C15 1.428(6)
C15 C14 1.326(7)
C15 H15 0.9300
C14 H14 0.9300
C4 C3 1.373(5)
C4 H4 0.9300
C3 C2 1.382(6)
C3 H3 0.9300
C2 C1 1.380(5)
C2 H2 0.9300
C1 H1 0.9300
C27 C26 1.393(5)
C27 C28 1.466(5)
C26 C25 1.369(7)
C26 H26 0.9300
C25 C24 1.376(7)
C25 H25 0.9300
C24 C23 1.375(6)
C24 H24 0.9300
C23 H23 0.9300
C28 C29 1.384(5)
C32 C31 1.380(6)
C32 H32 0.9300
C31 C30 1.364(8)
C31 H31 0.9300
C30 C29 1.383(7)
C30 H30 0.9300
C29 H29 0.9300
C42 C41 1.374(6)
C42 H42 0.9300
C41 C40 1.371(8)
C41 H41 0.9300
C40 C39 1.363(8)
C40 H40 0.9300
C39 C38 1.393(5)
C39 H39 0.9300
C38 C37 1.458(5)
C37 C36 1.381(5)
C33 C34 1.384(6)
C33 H33 0.9300
C34 C35 1.377(8)
C34 H34 0.9300
C35 C36 1.376(7)
C35 H35 0.9300
C36 H36 0.9300
